data_4307595
loop_
_publ_author_name
'Guillem Arom\'i'
'Patrick Gamez'
'J. Krzystek'
'Huub Kooijman'
'Anthony L. Spek'
'Elizabeth J. MacLean'
'Simon J. Teat'
'Harriott Nowell'

_publ_contact_author_address
;   Bijvoet Center for Biomolecular Research
    Crystal and Structural Chemistry
    Utrecht University
    Padualaan 8
    3584 CH Utrecht
    The Netherlands
;
_publ_contact_author_email h.kooijman@chem.uu.nl
_publ_contact_author_fax '+31 30 2533940'
_publ_contact_author_name '   Dr. H. Kooijman'
_publ_contact_author_phone '+31 30 2532533'
_publ_section_title
;
Novel Linear Transition Metal Clusters of a Heptadentate Bis-\b-diketone
Ligand
;
_journal_name_full 'Inorganic Chemistry'
_journal_page_first 2519
_journal_page_last 2529
_journal_paper_doi 10.1021/ic062075v
_journal_volume 46
_journal_year 2007
_chemical_compound_source 'see text'
_chemical_formula_moiety 'C24 H18 O7'
_chemical_formula_sum 'C24 H18 O7'
_chemical_formula_weight 418.38
_chemical_name_systematic ?
_space_group_IT_number 60
_symmetry_cell_setting orthorhombic
_symmetry_Int_Tables_number 60
_symmetry_space_group_name_Hall '-P 2n 2ab'
_symmetry_space_group_name_H-M 'P b c n'
_atom_sites_solution_hydrogens geom
_atom_sites_solution_primary direct
_atom_sites_solution_secondary difmap
_cell_angle_alpha 90
_cell_angle_beta 90
_cell_angle_gamma 90
_cell_formula_units_Z 8
_cell_length_a 13.9229(15)
_cell_length_b 8.5263(12)
_cell_length_c 32.190(5)
_cell_measurement_reflns_used 641
_cell_measurement_temperature 150
_cell_measurement_theta_max 20.0
_cell_measurement_theta_min 2.0
_cell_volume 3821.3(9)
_computing_cell_refinement 'Denzo (Otwinowski & Minor, 1997)'
_computing_data_collection 'Collect (Hooft, 1998)'
_computing_data_reduction 'Denzo (Otwinowski & Minor, 1997)'
_computing_molecular_graphics 'PLATON (Spek, 2003)'
_computing_publication_material 'PLATON (Spek, 2003)'
_computing_structure_refinement 'SHELXL-97 (Sheldrick, 1997)'
_computing_structure_solution 'SHELXS86 (Sheldrick, 1986)'
_diffrn_ambient_temperature 150
_diffrn_detector_area_resol_mean 18.4
_diffrn_measured_fraction_theta_full 0.986
_diffrn_measured_fraction_theta_max 0.986
_diffrn_measurement_device_type 'Nonius KappaCCD area detector'
_diffrn_measurement_method '\f scans and \w scans with \k offset'
_diffrn_radiation_monochromator graphite
_diffrn_radiation_probe x-ray
_diffrn_radiation_source 'Rotating Anode'
_diffrn_radiation_type MoK\a
_diffrn_radiation_wavelength 0.71073
_diffrn_reflns_av_R_equivalents 0.1106
_diffrn_reflns_av_sigmaI/netI 0.0664
_diffrn_reflns_limit_h_max 16
_diffrn_reflns_limit_h_min -16
_diffrn_reflns_limit_k_max 10
_diffrn_reflns_limit_k_min -8
_diffrn_reflns_limit_l_max 37
_diffrn_reflns_limit_l_min -38
_diffrn_reflns_number 16721
_diffrn_reflns_reduction_process
;
;
_diffrn_reflns_theta_full 25.23
_diffrn_reflns_theta_max 25.23
_diffrn_reflns_theta_min 1.27
_diffrn_standards_number 0
_exptl_absorpt_coefficient_mu 0.108
_exptl_absorpt_correction_type none
_exptl_crystal_colour yellow
_exptl_crystal_density_diffrn 1.454
_exptl_crystal_density_method 'Not Measured'
_exptl_crystal_description block
_exptl_crystal_F_000 1744
_exptl_crystal_size_max 0.300
_exptl_crystal_size_mid 0.250
_exptl_crystal_size_min 0.100
_refine_diff_density_max 0.201
_refine_diff_density_min -0.223
_refine_diff_density_rms 0.046
_refine_ls_extinction_method none
_refine_ls_goodness_of_fit_ref 1.044
_refine_ls_hydrogen_treatment refxyz
_refine_ls_matrix_type full
_refine_ls_number_parameters 334
_refine_ls_number_reflns 3410
_refine_ls_number_restraints 0
_refine_ls_restrained_S_all 1.044
_refine_ls_R_factor_all 0.0826
_refine_ls_R_factor_gt 0.0468
_refine_ls_shift/su_max 0.001
_refine_ls_shift/su_mean 0.000
_refine_ls_structure_factor_coef Fsqd
_refine_ls_weighting_details 'w=1/[\s^2^(F~o~^2^)+(0.0647P)^2^] where P=(F~o~^2^+2Fc^2^)/3'
_refine_ls_weighting_scheme calc
_refine_ls_wR_factor_gt 0.1087
_refine_ls_wR_factor_ref 0.1254
_reflns_number_gt 2302
_reflns_number_total 3410
_reflns_threshold_expression I>2\s(I)
_cod_data_source_file ic062075vsi20061030_124021_2.cif
_cod_data_source_block H5L
_cod_depositor_comments
;
The following automatic conversions were performed:
'_symmetry_cell_setting' value 'Orthorhombic' changed to 'orthorhombic'
according to '/home/saulius/struct/CIF-dictionaries/cif_core.dic'
dictionary named 'cif_core.dic' version 2.4.1 from 2010-06-29.

Automatic conversion script
Id: cif_fix_enum 1527 2010-12-29 10:47:43Z saulius 
;
_cod_database_code 4307595

loop_
_symmetry_equiv_pos_site_id
_symmetry_equiv_pos_as_xyz
1 x,y,z
2 1/2-x,1/2-y,1/2+z
3 1/2+x,1/2-y,-z
4 -x,y,1/2-z
5 -x,-y,-z
6 1/2+x,1/2+y,1/2-z
7 1/2-x,1/2+y,z
8 x,-y,1/2+z

loop_
_atom_site_aniso_label
_atom_site_aniso_U_11
_atom_site_aniso_U_22
_atom_site_aniso_U_33
_atom_site_aniso_U_23
_atom_site_aniso_U_13
_atom_site_aniso_U_12
O1 0.0785(12) 0.0447(9) 0.0346(9) -0.0050(7) 0.0032(8) 0.0035(8)
O2 0.0549(10) 0.0355(8) 0.0402(9) -0.0054(7) -0.0027(7) 0.0043(7)
O3 0.0384(9) 0.0399(8) 0.0521(10) 0.0058(7) 0.0007(7) 0.0027(7)
O4 0.0336(8) 0.0339(8) 0.0513(10) 0.0086(7) 0.0051(7) 0.0013(6)
O5 0.0393(9) 0.0459(9) 0.0648(11) 0.0115(8) 0.0118(8) 0.0079(7)
O6 0.0381(9) 0.0369(8) 0.0507(9) 0.0060(7) 0.0019(7) 0.0065(7)
O7 0.0393(9) 0.0382(8) 0.0616(10) 0.0121(7) -0.0041(8) 0.0059(7)
C20 0.0306(12) 0.0338(12) 0.0401(13) -0.0016(10) -0.0025(9) 0.0037(9)
C21 0.0304(11) 0.0335(11) 0.0351(12) 0.0010(9) -0.0002(9) 0.0032(8)
C22 0.0390(12) 0.0402(12) 0.0358(13) -0.0020(10) 0.0023(10) 0.0036(9)
C23 0.0499(15) 0.0495(14) 0.0350(13) 0.0083(12) 0.0007(11) 0.0007(11)
C24 0.0440(14) 0.0393(13) 0.0514(16) 0.0126(12) -0.0010(11) -0.0013(10)
C25 0.0437(13) 0.0330(12) 0.0476(15) -0.0012(11) -0.0018(11) 0.0025(10)
C26 0.0391(13) 0.0356(12) 0.0385(13) 0.0015(10) -0.0010(10) 0.0004(9)
C30 0.0418(13) 0.0319(11) 0.0295(12) -0.0010(9) -0.0032(10) -0.0003(10)
C31 0.0466(14) 0.0321(12) 0.0358(13) 0.0005(10) -0.0026(11) 0.0015(10)
C40 0.0332(11) 0.0314(11) 0.0305(11) -0.0020(9) -0.0010(9) -0.0045(9)
C41 0.0365(12) 0.0310(11) 0.0284(11) -0.0026(9) -0.0013(9) -0.0022(9)
C42 0.0369(11) 0.0286(11) 0.0289(11) -0.0019(9) -0.0016(9) -0.0046(9)
C43 0.0327(12) 0.0380(13) 0.0404(13) -0.0018(10) -0.0017(10) -0.0003(9)
C44 0.0429(13) 0.0325(11) 0.0365(12) 0.0015(10) -0.0037(10) -0.0071(10)
C45 0.0389(13) 0.0402(13) 0.0437(14) -0.0001(11) 0.0000(11) -0.0109(10)
C50 0.0319(11) 0.0365(11) 0.0322(11) -0.0043(9) -0.0005(9) 0.0047(9)
C51 0.0318(11) 0.0297(11) 0.0357(12) 0.0002(9) -0.0028(9) 0.0013(9)
C60 0.0359(12) 0.0325(11) 0.0319(11) -0.0061(9) -0.0072(9) 0.0039(9)
C61 0.0364(12) 0.0275(10) 0.0319(11) -0.0031(9) -0.0040(9) 0.0003(9)
C62 0.0391(12) 0.0293(11) 0.0388(12) -0.0023(9) -0.0095(10) 0.0030(9)
C63 0.0479(14) 0.0259(11) 0.0443(14) 0.0032(10) -0.0054(11) -0.0014(10)
C64 0.0444(13) 0.0313(11) 0.0438(13) -0.0025(10) 0.0005(10) -0.0068(10)
C65 0.0394(12) 0.0338(11) 0.0457(13) -0.0020(10) -0.0012(11) -0.0002(10)
C66 0.0418(13) 0.0298(11) 0.0362(12) 0.0006(10) -0.0017(10) 0.0029(9)

loop_
_atom_site_label
_atom_site_type_symbol
_atom_site_thermal_displace_type
_atom_site_fract_x
_atom_site_fract_y
_atom_site_fract_z
_atom_site_occupancy
_atom_site_U_iso_or_equiv
_atom_site_calc_flag
_atom_site_refinement_flags
O1 O Uani 0.62717(11) 0.05556(19) 0.28369(5) 1.000 0.0526(6) . .
O2 O Uani 0.62398(10) 0.21756(16) 0.21608(4) 1.000 0.0435(5) . .
O3 O Uani 0.69947(10) 0.33015(15) 0.11824(4) 1.000 0.0435(5) . .
O4 O Uani 0.60568(10) 0.57360(15) 0.09851(5) 1.000 0.0396(5) . .
O5 O Uani 0.33733(10) 0.80061(17) 0.10252(5) 1.000 0.0500(6) . .
O6 O Uani 0.38905(10) 1.04705(15) 0.06770(5) 1.000 0.0419(5) . .
O7 O Uani 0.43332(10) 1.29347(16) 0.02798(5) 1.000 0.0464(5) . .
C20 C Uani 0.62764(13) 0.0949(2) 0.19582(7) 1.000 0.0348(7) . .
C21 C Uani 0.62935(13) -0.0608(2) 0.21524(6) 1.000 0.0330(7) . .
C22 C Uani 0.62874(14) -0.0731(2) 0.25906(6) 1.000 0.0383(7) . .
C23 C Uani 0.62894(16) -0.2195(3) 0.27788(7) 1.000 0.0448(8) . .
C24 C Uani 0.62986(15) -0.3527(3) 0.25438(7) 1.000 0.0449(8) . .
C25 C Uani 0.63065(15) -0.3445(3) 0.21113(7) 1.000 0.0414(8) . .
C26 C Uani 0.63035(14) -0.2004(2) 0.19217(7) 1.000 0.0377(7) . .
C30 C Uani 0.62535(14) 0.2688(2) 0.13186(6) 1.000 0.0344(7) . .
C31 C Uani 0.63181(17) 0.1040(2) 0.14867(7) 1.000 0.0382(8) . .
C40 C Uani 0.52704(13) 0.5055(2) 0.11445(6) 1.000 0.0317(6) . .
C41 C Uani 0.43919(14) 0.5872(2) 0.11465(6) 1.000 0.0320(7) . .
C42 C Uani 0.53298(13) 0.3516(2) 0.13124(6) 1.000 0.0315(6) . .
C43 C Uani 0.35900(14) 0.5118(2) 0.13163(7) 1.000 0.0370(7) . .
C44 C Uani 0.45039(15) 0.2836(3) 0.14769(6) 1.000 0.0373(7) . .
C45 C Uani 0.36440(16) 0.3621(2) 0.14782(7) 1.000 0.0409(8) . .
C50 C Uani 0.42700(14) 0.7485(2) 0.09858(6) 1.000 0.0335(6) . .
C51 C Uani 0.49586(15) 0.8391(2) 0.08030(6) 1.000 0.0324(7) . .
C60 C Uani 0.47424(14) 0.9928(2) 0.06453(6) 1.000 0.0334(7) . .
C61 C Uani 0.54834(14) 1.0886(2) 0.04421(6) 1.000 0.0319(6) . .
C62 C Uani 0.52411(14) 1.2352(2) 0.02666(6) 1.000 0.0357(7) . .
C63 C Uani 0.59327(16) 1.3232(2) 0.00618(7) 1.000 0.0394(8) . .
C64 C Uani 0.68634(16) 1.2713(2) 0.00380(7) 1.000 0.0398(7) . .
C65 C Uani 0.71297(16) 1.1304(2) 0.02217(6) 1.000 0.0396(7) . .
C66 C Uani 0.64432(14) 1.0406(2) 0.04182(6) 1.000 0.0359(7) . .
H1 H Uiso 0.6304(17) 0.144(3) 0.2649(8) 1.000 0.0790 . .
H4 H Uiso 0.6567(16) 0.502(3) 0.1020(7) 1.000 0.0590 . .
H5 H Uiso 0.3433(17) 0.923(3) 0.0910(8) 1.000 0.0750 . .
H7 H Uiso 0.3984(17) 1.221(3) 0.0454(8) 1.000 0.0700 . .
H23 H Uiso 0.6284(14) -0.221(2) 0.3088(8) 1.000 0.0540 . .
H24 H Uiso 0.6270(14) -0.452(3) 0.2654(7) 1.000 0.0540 . .
H25 H Uiso 0.6306(13) -0.442(2) 0.1963(7) 1.000 0.0500 . .
H26 H Uiso 0.6315(14) -0.197(2) 0.1615(7) 1.000 0.0450 . .
H31A H Uiso 0.5834(15) 0.039(2) 0.1391(7) 1.000 0.0460 . .
H31B H Uiso 0.6964(15) 0.059(2) 0.1413(6) 1.000 0.0460 . .
H43 H Uiso 0.3020(15) 0.570(2) 0.1303(6) 1.000 0.0440 . .
H44 H Uiso 0.4544(14) 0.176(2) 0.1571(6) 1.000 0.0450 . .
H45 H Uiso 0.3085(15) 0.312(2) 0.1585(6) 1.000 0.0490 . .
H51 H Uiso 0.5607(14) 0.793(2) 0.0774(6) 1.000 0.0390 . .
H63 H Uiso 0.5735(14) 1.426(2) -0.0062(6) 1.000 0.0470 . .
H64 H Uiso 0.7366(15) 1.335(2) -0.0102(6) 1.000 0.0480 . .
H65 H Uiso 0.7826(15) 1.098(2) 0.0212(6) 1.000 0.0480 . .
H66 H Uiso 0.6615(14) 0.939(2) 0.0539(6) 1.000 0.0430 . .

loop_
_atom_type_symbol
_atom_type_description
_atom_type_scat_dispersion_real
_atom_type_scat_dispersion_imag
_atom_type_scat_source
O O 0.0106 0.0060 'International Tables Vol C Tables 4.2.6.8 and 6.1.1.4'
H H 0.0000 0.0000 'International Tables Vol C Tables 4.2.6.8 and 6.1.1.4'
C C 0.0033 0.0016 'International Tables Vol C Tables 4.2.6.8 and 6.1.1.4'

loop_
_geom_angle_atom_site_label_1
_geom_angle_atom_site_label_2
_geom_angle_atom_site_label_3
_geom_angle
_geom_angle_site_symmetry_1
_geom_angle_site_symmetry_2
_geom_angle_site_symmetry_3
_geom_angle_publ_flag
C22 O1 H1 105.4(15) . . . no
C40 O4 H4 106.8(15) . . . no
C50 O5 H5 102.2(12) . . . no
C62 O7 H7 104.6(15) . . . no
C21 C20 C31 118.08(16) . . . no
O2 C20 C21 122.85(19) . . . yes
O2 C20 C31 119.07(16) . . . yes
C20 C21 C26 122.83(18) . . . no
C22 C21 C26 117.71(16) . . . no
C20 C21 C22 119.46(16) . . . no
O1 C22 C21 121.61(16) . . . yes
O1 C22 C23 118.25(18) . . . yes
C21 C22 C23 120.14(17) . . . no
C22 C23 C24 120.4(2) . . . no
C23 C24 C25 120.8(2) . . . no
C24 C25 C26 119.3(2) . . . no
C21 C26 C25 121.6(2) . . . no
O3 C30 C31 118.11(17) . . . yes
O3 C30 C42 121.52(16) . . . yes
C31 C30 C42 120.36(17) . . . no
C20 C31 C30 113.78(16) . . . no
O4 C40 C42 119.84(16) . . . yes
C41 C40 C42 120.37(16) . . . no
O4 C40 C41 119.79(16) . . . yes
C40 C41 C50 123.94(17) . . . no
C43 C41 C50 118.18(17) . . . no
C40 C41 C43 117.88(16) . . . no
C30 C42 C40 120.02(16) . . . no
C30 C42 C44 121.22(17) . . . no
C40 C42 C44 118.74(18) . . . no
C41 C43 C45 121.91(18) . . . no
C42 C44 C45 121.3(2) . . . no
C43 C45 C44 119.8(2) . . . no
O5 C50 C41 112.62(16) . . . yes
O5 C50 C51 120.73(16) . . . yes
C41 C50 C51 126.62(18) . . . no
C50 C51 C60 121.42(18) . . . no
C51 C60 C61 121.13(17) . . . no
O6 C60 C51 119.77(17) . . . yes
O6 C60 C61 119.10(16) . . . yes
C60 C61 C66 122.16(16) . . . no
C62 C61 C66 117.70(17) . . . no
C60 C61 C62 120.15(17) . . . no
O7 C62 C61 122.22(17) . . . yes
O7 C62 C63 117.57(16) . . . yes
C61 C62 C63 120.19(18) . . . no
C62 C63 C64 120.52(17) . . . no
C63 C64 C65 120.49(19) . . . no
C64 C65 C66 119.4(2) . . . no
C61 C66 C65 121.66(17) . . . no
C22 C23 H23 116.6(10) . . . no
C24 C23 H23 122.9(10) . . . no
C23 C24 H24 123.5(14) . . . no
C25 C24 H24 115.6(15) . . . no
C24 C25 H25 117.0(13) . . . no
C26 C25 H25 123.7(13) . . . no
C21 C26 H26 120.3(10) . . . no
C25 C26 H26 118.1(10) . . . no
C20 C31 H31A 105.9(14) . . . no
C20 C31 H31B 104.5(11) . . . no
C30 C31 H31A 113.3(12) . . . no
C30 C31 H31B 108.9(10) . . . no
H31A C31 H31B 110.1(16) . . . no
C41 C43 H43 114.5(11) . . . no
C45 C43 H43 123.6(12) . . . no
C42 C44 H44 117.8(12) . . . no
C45 C44 H44 120.8(12) . . . no
C43 C45 H45 120.4(11) . . . no
C44 C45 H45 119.7(11) . . . no
C50 C51 H51 117.2(10) . . . no
C60 C51 H51 121.4(10) . . . no
C62 C63 H63 118.1(11) . . . no
C64 C63 H63 121.3(11) . . . no
C63 C64 H64 121.0(11) . . . no
C65 C64 H64 118.5(11) . . . no
C64 C65 H65 118.7(10) . . . no
C66 C65 H65 121.9(10) . . . no
C61 C66 H66 118.0(11) . . . no
C65 C66 H66 120.3(11) . . . no

loop_
_geom_bond_atom_site_label_1
_geom_bond_atom_site_label_2
_geom_bond_distance
_geom_bond_site_symmetry_1
_geom_bond_site_symmetry_2
_geom_bond_publ_flag
O1 C22 1.354(2) . . yes
O2 C20 1.234(2) . . yes
O3 C30 1.237(2) . . yes
O4 C40 1.341(2) . . yes
O5 C50 1.331(2) . . yes
O6 C60 1.277(2) . . yes
O7 C62 1.359(2) . . yes
O1 H1 0.97(3) . . no
O4 H4 0.94(2) . . no
O5 H5 1.11(3) . . no
O7 H7 0.97(3) . . no
C20 C31 1.521(3) . . no
C20 C21 1.468(3) . . no
C21 C22 1.415(3) . . no
C21 C26 1.403(3) . . no
C22 C23 1.388(3) . . no
C23 C24 1.365(3) . . no
C24 C25 1.394(3) . . no
C25 C26 1.372(3) . . no
C30 C42 1.467(3) . . no
C30 C31 1.508(3) . . no
C40 C41 1.408(3) . . no
C40 C42 1.422(2) . . no
C41 C50 1.479(2) . . no
C41 C43 1.400(3) . . no
C42 C44 1.392(3) . . no
C43 C45 1.381(3) . . no
C44 C45 1.372(3) . . no
C50 C51 1.365(3) . . no
C51 C60 1.437(2) . . no
C60 C61 1.470(3) . . no
C61 C62 1.413(2) . . no
C61 C66 1.400(3) . . no
C62 C63 1.387(3) . . no
C63 C64 1.371(3) . . no
C64 C65 1.389(3) . . no
C65 C66 1.378(3) . . no
C23 H23 1.00(3) . . no
C24 H24 0.92(3) . . no
C25 H25 0.959(19) . . no
C26 H26 0.99(2) . . no
C31 H31A 0.93(2) . . no
C31 H31B 1.01(2) . . no
C43 H43 0.94(2) . . no
C44 H44 0.968(18) . . no
C45 H45 0.95(2) . . no
C51 H51 0.989(19) . . no
C63 H63 1.001(18) . . no
C64 H64 0.99(2) . . no
C65 H65 1.01(2) . . no
C66 H66 0.979(18) . . no

loop_
_geom_contact_atom_site_label_1
_geom_contact_atom_site_label_2
_geom_contact_distance
_geom_contact_site_symmetry_1
_geom_contact_site_symmetry_2
_geom_contact_publ_flag
O1 O2 2.578(2) . . no
O1 C44 3.135(3) . 4_655 no
O2 C44 3.317(2) . . no
O2 O1 2.578(2) . . no
O2 C42 3.220(2) . . no
O3 C26 3.368(3) . 7_655 no
O3 O4 2.5332(19) . . no
O4 C51 2.794(2) . . no
O4 O3 2.5332(19) . . no
O5 C45 3.208(3) . 7_555 no
O5 O6 2.488(2) . . no
O5 C43 3.405(2) . 7_555 no
O6 O7 2.536(2) . . no
O6 O5 2.488(2) . . no
O6 C44 3.380(3) . 1_565 no
O7 O6 2.536(2) . . no
O1 H44 2.445(19) . 4_655 no
O2 H1 1.69(3) . . no
O3 H31B 2.542(19) . 7_655 no
O3 H26 2.74(2) . 7_655 no
O3 H4 1.67(2) . . no
O4 H51 2.087(18) . . no
O4 H26 2.84(2) . 1_565 no
O5 H23 2.90(3) . 4_665 no
O5 H45 2.72(2) . 7_555 no
O5 H43 2.215(18) . . no
O6 H5 1.45(3) . . no
O6 H7 1.65(3) . . no
O7 H65 2.79(2) . 3_475 no
O7 H63 2.494(17) . 5_685 no
C20 C44 3.329(3) . . no
C20 C25 3.440(3) . 7_655 no
C25 C20 3.440(3) . 7_645 no
C26 O3 3.368(3) . 7_645 no
C30 C66 3.501(3) . 1_545 no
C30 C61 3.387(3) . 1_545 no
C31 C66 3.486(3) . 1_545 no
C31 C61 3.560(3) . 1_545 no
C42 O2 3.220(2) . . no
C42 C62 3.512(3) . 1_545 no
C42 C61 3.595(3) . 1_545 no
C43 O5 3.405(2) . 7_545 no
C44 C20 3.329(3) . . no
C44 O2 3.317(2) . . no
C44 O6 3.380(3) . 1_545 no
C44 O1 3.135(3) . 4_655 no
C45 O5 3.208(3) . 7_545 no
C50 C63 3.439(3) . 5_675 no
C51 C62 3.512(3) . 5_675 no
C51 C63 3.347(3) . 5_675 no
C51 O4 2.794(2) . . no
C60 C61 3.582(3) . 5_675 no
C60 C62 3.521(3) . 5_675 no
C61 C60 3.582(3) . 5_675 no
C61 C61 3.492(3) . 5_675 no
C61 C30 3.387(3) . 1_565 no
C61 C31 3.560(3) . 1_565 no
C61 C42 3.595(3) . 1_565 no
C62 C42 3.512(3) . 1_565 no
C62 C60 3.521(3) . 5_675 no
C62 C51 3.512(3) . 5_675 no
C63 C51 3.347(3) . 5_675 no
C63 C50 3.439(3) . 5_675 no
C64 C65 3.419(3) . 7_655 no
C64 C66 3.511(3) . 7_655 no
C65 C64 3.419(3) . 7_645 no
C66 C31 3.486(3) . 1_565 no
C66 C64 3.511(3) . 7_645 no
C66 C30 3.501(3) . 1_565 no
C20 H44 2.802(19) . . no
C20 H1 2.26(3) . . no
C26 H31B 2.902(18) . . no
C26 H31A 2.74(2) . . no
C30 H4 2.25(3) . . no
C31 H26 2.599(17) . . no
C31 H44 2.56(2) . . no
C40 H51 2.766(18) . . no
C40 H25 3.04(2) . 1_565 no
C42 H25 3.06(2) . 1_565 no
C43 H23 2.98(2) . 4_665 no
C44 H31A 2.803(19) . . no
C50 H23 3.09(3) . 4_665 no
C51 H66 2.601(19) . . no
C51 H31A 2.82(2) . 1_565 no
C60 H5 2.10(2) . . no
C60 H31A 2.87(2) . 1_565 no
C60 H7 2.30(3) . . no
C63 H65 2.951(19) . 7_655 no
C64 H66 3.022(19) . 7_655 no
C64 H65 2.874(17) . 7_655 no
C65 H64 2.815(18) . 7_645 no
C66 H51 2.669(18) . . no
C66 H64 2.937(19) . 7_645 no
H1 O2 1.69(3) . . no
H1 C20 2.26(3) . . no
H4 O3 1.67(2) . . no
H4 C30 2.25(3) . . no
H4 H31B 2.45(3) . 7_655 no
H5 O6 1.45(3) . . no
H5 C60 2.10(2) . . no
H7 O6 1.65(3) . . no
H7 C60 2.30(3) . . no
H7 H64 2.57(3) . 3_475 no
H23 O5 2.90(3) . 4_645 no
H23 C43 2.98(2) . 4_645 no
H23 C50 3.09(3) . 4_645 no
H25 C40 3.04(2) . 1_545 no
H25 C42 3.06(2) . 1_545 no
H26 O4 2.84(2) . 1_545 no
H26 C31 2.599(17) . . no
H26 H31A 2.24(3) . . no
H26 H31B 2.45(3) . . no
H26 O3 2.74(2) . 7_645 no
H31A C26 2.74(2) . . no
H31A C44 2.803(19) . . no
H31A C51 2.82(2) . 1_545 no
H31A C60 2.87(2) . 1_545 no
H31A H26 2.24(3) . . no
H31A H44 2.22(3) . . no
H31B C26 2.902(18) . . no
H31B H26 2.45(3) . . no
H31B O3 2.542(19) . 7_645 no
H31B H4 2.45(3) . 7_645 no
H43 O5 2.215(18) . . no
H44 C20 2.802(19) . . no
H44 C31 2.56(2) . . no
H44 H31A 2.22(3) . . no
H44 O1 2.445(19) . 4_655 no
H45 O5 2.72(2) . 7_545 no
H51 O4 2.087(18) . . no
H51 C40 2.766(18) . . no
H51 C66 2.669(18) . . no
H51 H66 2.02(3) . . no
H63 O7 2.494(17) . 5_685 no
H63 H63 2.44(3) . 5_685 no
H64 H7 2.57(3) . 3_575 no
H64 C65 2.815(18) . 7_655 no
H64 C66 2.937(19) . 7_655 no
H64 H65 2.47(2) . 7_655 no
H65 O7 2.79(2) . 3_575 no
H65 C63 2.951(19) . 7_645 no
H65 C64 2.874(17) . 7_645 no
H65 H64 2.47(2) . 7_645 no
H66 C51 2.601(19) . . no
H66 H51 2.02(3) . . no
H66 C64 3.022(19) . 7_645 no

loop_
_geom_hbond_atom_site_label_D
_geom_hbond_atom_site_label_H
_geom_hbond_atom_site_label_A
_geom_hbond_distance_DH
_geom_hbond_distance_HA
_geom_hbond_distance_DA
_geom_hbond_angle_DHA
_geom_hbond_site_symmetry_A
_geom_hbond_publ_flag
O1 H1 O2 0.97(3) 1.69(3) 2.578(2) 150(2) . yes
O4 H4 O3 0.94(2) 1.67(2) 2.5332(19) 151(2) . yes
O5 H5 O6 1.11(3) 1.45(3) 2.488(2) 153(2) . yes
O7 H7 O6 0.97(3) 1.65(3) 2.536(2) 150(2) . yes
C31 H31B O3 1.01(2) 2.542(19) 3.454(3) 150.6(14) 7_645 yes
C43 H43 O5 0.94(2) 2.215(18) 2.652(2) 107.5(15) . yes
C44 H44 O1 0.968(18) 2.445(19) 3.135(3) 128.0(14) 4_655 yes
C51 H51 O4 0.989(19) 2.087(18) 2.794(2) 126.8(14) . yes
C63 H63 O7 1.001(18) 2.494(17) 3.468(2) 164.1(15) 5_685 yes

loop_
_geom_torsion_atom_site_label_1
_geom_torsion_atom_site_label_2
_geom_torsion_atom_site_label_3
_geom_torsion_atom_site_label_4
_geom_torsion
_geom_torsion_site_symmetry_1
_geom_torsion_site_symmetry_2
_geom_torsion_site_symmetry_3
_geom_torsion_site_symmetry_4
_geom_torsion_publ_flag
C21 C20 C31 C30 177.52(17) . . . . no
O2 C20 C31 C30 -3.2(3) . . . . no
O2 C20 C21 C22 -1.3(3) . . . . no
O2 C20 C21 C26 177.86(18) . . . . no
C31 C20 C21 C22 177.94(18) . . . . no
C31 C20 C21 C26 -2.9(3) . . . . no
C20 C21 C22 C23 179.07(18) . . . . no
C26 C21 C22 O1 -179.59(17) . . . . no
C26 C21 C22 C23 -0.1(3) . . . . no
C20 C21 C26 C25 -179.12(18) . . . . no
C22 C21 C26 C25 0.1(3) . . . . no
C20 C21 C22 O1 -0.4(3) . . . . no
O1 C22 C23 C24 179.57(19) . . . . no
C21 C22 C23 C24 0.1(3) . . . . no
C22 C23 C24 C25 0.0(3) . . . . no
C23 C24 C25 C26 -0.1(3) . . . . no
C24 C25 C26 C21 0.1(3) . . . . no
O3 C30 C31 C20 105.6(2) . . . . no
C42 C30 C31 C20 -75.4(2) . . . . no
O3 C30 C42 C40 0.5(3) . . . . no
O3 C30 C42 C44 -178.16(18) . . . . no
C31 C30 C42 C44 2.9(3) . . . . no
C31 C30 C42 C40 -178.52(18) . . . . no
O4 C40 C41 C50 -0.9(3) . . . . no
C42 C40 C41 C43 -0.3(3) . . . . no
O4 C40 C41 C43 -179.92(18) . . . . no
O4 C40 C42 C30 1.2(3) . . . . no
O4 C40 C42 C44 179.86(18) . . . . no
C42 C40 C41 C50 178.81(18) . . . . no
C41 C40 C42 C30 -178.46(18) . . . . no
C41 C40 C42 C44 0.2(3) . . . . no
C43 C41 C50 C51 -178.6(2) . . . . no
C40 C41 C43 C45 0.0(3) . . . . no
C50 C41 C43 C45 -179.12(19) . . . . no
C40 C41 C50 O5 -179.49(18) . . . . no
C40 C41 C50 C51 2.3(3) . . . . no
C43 C41 C50 O5 -0.4(3) . . . . no
C40 C42 C44 C45 0.1(3) . . . . no
C30 C42 C44 C45 178.77(19) . . . . no
C41 C43 C45 C44 0.3(3) . . . . no
C42 C44 C45 C43 -0.4(3) . . . . no
O5 C50 C51 C60 -0.3(3) . . . . no
C41 C50 C51 C60 177.74(18) . . . . no
C50 C51 C60 O6 0.3(3) . . . . no
C50 C51 C60 C61 -178.89(18) . . . . no
O6 C60 C61 C62 -3.1(3) . . . . no
O6 C60 C61 C66 176.16(18) . . . . no
C51 C60 C61 C62 176.07(18) . . . . no
C51 C60 C61 C66 -4.7(3) . . . . no
C60 C61 C62 O7 0.4(3) . . . . no
C60 C61 C62 C63 -177.71(18) . . . . no
C66 C61 C62 O7 -178.88(17) . . . . no
C60 C61 C66 C65 179.07(18) . . . . no
C62 C61 C66 C65 -1.6(3) . . . . no
C66 C61 C62 C63 3.0(3) . . . . no
O7 C62 C63 C64 179.83(19) . . . . no
C61 C62 C63 C64 -1.9(3) . . . . no
C62 C63 C64 C65 -0.6(3) . . . . no
C63 C64 C65 C66 1.9(3) . . . . no
C64 C65 C66 C61 -0.8(3) . . . . no

loop_
_cod_related_entry_id
_cod_related_entry_database
_cod_related_entry_code
1 ChemSpider 21177320
